data_2223829
loop_
_publ_author_name
'Sheng, Ning'

_publ_section_title
;
 {2,2'-[Pyridine-3,4-diylbis(nitrilomethylidyne)]diphenolato}zinc(II)
;
_journal_coeditor_code HG2565
_journal_issue 11
_journal_name_full 'Acta Crystallographica Section E'
_journal_page_first m1296
_journal_paper_doi 10.1107/S1600536809038616
_journal_volume 65
_journal_year 2009
_chemical_formula_iupac '[Zn (C19 H13 N3 O2)]'
_chemical_formula_moiety 'C19 H13 N3 O2 Zn'
_chemical_formula_sum 'C19 H13 N3 O2 Zn'
_chemical_formula_weight 380.69
_chemical_name_systematic
;
{2,2'-[Pyridine-3,4-diylbis(nitrilomethylidyne)]diphenolato}zinc(II)
;
_space_group_IT_number 19
_symmetry_cell_setting orthorhombic
_symmetry_space_group_name_Hall 'P 2ac 2ab'
_symmetry_space_group_name_H-M 'P 21 21 21'
_atom_sites_solution_hydrogens geom
_atom_sites_solution_primary direct
_atom_sites_solution_secondary difmap
_audit_creation_method SHELXL-97
_cell_angle_alpha 90.00
_cell_angle_beta 90.00
_cell_angle_gamma 90.00
_cell_formula_units_Z 4
_cell_length_a 5.3563(8)
_cell_length_b 16.603(2)
_cell_length_c 17.311(3)
_cell_measurement_reflns_used 4002
_cell_measurement_temperature 293(2)
_cell_measurement_theta_max 26.409
_cell_measurement_theta_min 2.452
_cell_volume 1539.5(4)
_computing_cell_refinement 'SAINT-Plus (Bruker, 2001)'
_computing_data_collection 'APEX2 (Bruker, 2004)'
_computing_data_reduction 'SAINT-Plus (Bruker, 2001)'
_computing_molecular_graphics 'XP (Sheldrick, 1998)'
_computing_publication_material 'XP (Sheldrick, 1998)'
_computing_structure_refinement 'SHELXL97 (Sheldrick, 2008)'
_computing_structure_solution 'SHELXS97 (Sheldrick, 2008)'
_diffrn_ambient_temperature 293(2)
_diffrn_measured_fraction_theta_full 0.998
_diffrn_measured_fraction_theta_max 0.998
_diffrn_measurement_device_type 'Bruker APEXII CCD area-detector'
_diffrn_measurement_method '\f and \w'
_diffrn_radiation_monochromator graphite
_diffrn_radiation_source 'fine-focus sealed tube'
_diffrn_radiation_type MoK\a
_diffrn_radiation_wavelength 0.71073
_diffrn_reflns_av_R_equivalents 0.0323
_diffrn_reflns_av_sigmaI/netI 0.0391
_diffrn_reflns_limit_h_max 6
_diffrn_reflns_limit_h_min -6
_diffrn_reflns_limit_k_max 19
_diffrn_reflns_limit_k_min -15
_diffrn_reflns_limit_l_max 20
_diffrn_reflns_limit_l_min -19
_diffrn_reflns_number 7573
_diffrn_reflns_theta_full 25.01
_diffrn_reflns_theta_max 25.01
_diffrn_reflns_theta_min 1.70
_exptl_absorpt_coefficient_mu 1.614
_exptl_absorpt_correction_T_max 0.7599
_exptl_absorpt_correction_T_min 0.6885
_exptl_absorpt_correction_type multi-scan
_exptl_absorpt_process_details '(SADABS; Sheldrick, 2003)'
_exptl_crystal_colour colourless
_exptl_crystal_density_diffrn 1.643
_exptl_crystal_density_method 'not measured'
_exptl_crystal_description block
_exptl_crystal_F_000 776
_exptl_crystal_size_max 0.25
_exptl_crystal_size_mid 0.21
_exptl_crystal_size_min 0.18
_refine_diff_density_max 0.460
_refine_diff_density_min -0.249
_refine_ls_abs_structure_details 'Flack (1983), 1105 Friedel pairs'
_refine_ls_abs_structure_Flack 0.090(18)
_refine_ls_extinction_method none
_refine_ls_goodness_of_fit_ref 1.004
_refine_ls_hydrogen_treatment constr
_refine_ls_matrix_type full
_refine_ls_number_parameters 227
_refine_ls_number_reflns 2720
_refine_ls_number_restraints 0
_refine_ls_restrained_S_all 1.004
_refine_ls_R_factor_all 0.0432
_refine_ls_R_factor_gt 0.0395
_refine_ls_shift/su_max 0.001
_refine_ls_shift/su_mean 0.000
_refine_ls_structure_factor_coef Fsqd
_refine_ls_weighting_details 'calc w=1/[\s^2^(Fo^2^)+(0.084P)^2^+0.0681P] where P=(Fo^2^+2Fc^2^)/3'
_refine_ls_weighting_scheme calc
_refine_ls_wR_factor_gt 0.1048
_refine_ls_wR_factor_ref 0.1092
_reflns_number_gt 2519
_reflns_number_total 2720
_reflns_threshold_expression I>2\s(I)
_cod_data_source_file hg2565.cif
_cod_data_source_block I
_cod_database_code 2223829
_cod_database_fobs_code 2223829

loop_
_symmetry_equiv_pos_as_xyz
'x, y, z'
'-x+1/2, -y, z+1/2'
'-x, y+1/2, -z+1/2'
'x+1/2, -y+1/2, -z'

loop_
_atom_site_type_symbol
_atom_site_label
_atom_site_fract_x
_atom_site_fract_y
_atom_site_fract_z
_atom_site_U_iso_or_equiv
_atom_site_adp_type
_atom_site_calc_flag
_atom_site_refinement_flags
_atom_site_occupancy
_atom_site_disorder_assembly
_atom_site_disorder_group
Zn Zn1 0.85000(8) 0.22279(3) 0.81022(2) 0.04025(17) Uani d . 1 . .
O O1 0.5747(5) 0.18278(15) 0.76293(15) 0.0423(6) Uani d . 1 . .
O O2 0.8521(6) 0.12568(16) 0.86177(15) 0.0439(6) Uani d . 1 . .
N N1 1.4213(8) 0.4650(2) 0.8360(2) 0.0592(10) Uani d . 1 . .
N N2 1.1291(6) 0.26236(16) 0.85990(15) 0.0331(6) Uani d . 1 . .
N N3 0.8496(6) 0.31937(17) 0.75595(15) 0.0339(6) Uani d . 1 . .
C C1 1.3829(8) 0.3878(2) 0.8649(2) 0.0455(9) Uani d . 1 . .
H H1 1.4879 0.3673 0.9029 0.055 Uiso calc R 1 . .
C C2 1.1895(7) 0.3421(2) 0.83702(19) 0.0349(8) Uani d . 1 . .
C C3 1.0329(8) 0.3735(2) 0.7803(2) 0.0376(8) Uani d . 1 . .
C C4 1.0658(9) 0.4516(2) 0.7538(2) 0.0474(10) Uani d . 1 . .
H H4 0.9551 0.4738 0.7184 0.057 Uiso calc R 1 . .
C C5 1.2653(10) 0.4959(3) 0.7810(3) 0.0515(11) Uani d . 1 . .
H H5 1.2939 0.5473 0.7617 0.062 Uiso calc R 1 . .
C C6 0.5160(7) 0.2875(2) 0.66888(19) 0.0390(8) Uani d . 1 . .
C C7 0.4547(7) 0.2126(2) 0.70379(19) 0.0374(8) Uani d . 1 . .
C C8 0.2526(8) 0.1694(3) 0.6747(2) 0.0485(10) Uani d . 1 . .
H H8 0.2042 0.1212 0.6976 0.058 Uiso calc R 1 . .
C C9 0.1245(9) 0.1989(3) 0.6112(2) 0.0531(11) Uani d . 1 . .
H H9 -0.0076 0.1689 0.5914 0.064 Uiso calc R 1 . .
C C10 0.1841(8) 0.2700(3) 0.5766(2) 0.0529(11) Uani d . 1 . .
H H10 0.0936 0.2880 0.5341 0.064 Uiso calc R 1 . .
C C11 0.3765(9) 0.3141(3) 0.6046(2) 0.0512(10) Uani d . 1 . .
H H11 0.4173 0.3627 0.5811 0.061 Uiso calc R 1 . .
C C12 0.7065(7) 0.3362(2) 0.6972(2) 0.0385(8) Uani d . 1 . .
H H12 0.7342 0.3849 0.6721 0.046 Uiso calc R 1 . .
C C13 1.2240(7) 0.1422(2) 0.9337(2) 0.0374(8) Uani d . 1 . .
C C14 1.0142(8) 0.0984(2) 0.9087(2) 0.0383(8) Uani d . 1 . .
C C15 0.9911(8) 0.0187(2) 0.9372(2) 0.0451(9) Uani d . 1 . .
H H15 0.8543 -0.0119 0.9220 0.054 Uiso calc R 1 . .
C C16 1.1607(9) -0.0145(3) 0.9858(2) 0.0492(10) Uani d . 1 . .
H H16 1.1398 -0.0671 1.0029 0.059 Uiso calc R 1 . .
C C17 1.3639(9) 0.0297(3) 1.0097(2) 0.0518(10) Uani d . 1 . .
H H17 1.4790 0.0073 1.0438 0.062 Uiso calc R 1 . .
C C18 1.3951(8) 0.1056(2) 0.9835(2) 0.0453(10) Uani d . 1 . .
H H18 1.5350 0.1346 0.9992 0.054 Uiso calc R 1 . .
C C19 1.2673(7) 0.2216(3) 0.9071(2) 0.0385(8) Uani d . 1 . .
H H19 1.4100 0.2471 0.9255 0.046 Uiso calc R 1 . .

loop_
_atom_site_aniso_label
_atom_site_aniso_U_11
_atom_site_aniso_U_22
_atom_site_aniso_U_33
_atom_site_aniso_U_12
_atom_site_aniso_U_13
_atom_site_aniso_U_23
Zn1 0.0432(3) 0.0352(2) 0.0423(3) 0.00271(19) -0.0008(2) -0.00027(18)
O1 0.0449(16) 0.0337(13) 0.0484(14) 0.0016(12) -0.0065(12) 0.0014(11)
O2 0.0449(15) 0.0393(13) 0.0475(14) -0.0069(14) -0.0108(14) 0.0101(12)
N1 0.064(3) 0.055(2) 0.058(2) -0.0059(19) 0.0026(18) -0.0003(18)
N2 0.0392(16) 0.0273(14) 0.0327(13) 0.0004(13) 0.0021(13) -0.0018(12)
N3 0.0388(17) 0.0285(14) 0.0344(14) 0.0033(14) 0.0027(15) -0.0011(11)
C1 0.053(2) 0.042(2) 0.0421(19) -0.0040(18) 0.0015(18) 0.0017(17)
C2 0.038(2) 0.0353(18) 0.0318(16) 0.0032(15) 0.0064(14) -0.0035(14)
C3 0.044(2) 0.0340(19) 0.0344(17) -0.0007(17) 0.0039(16) -0.0040(14)
C4 0.063(3) 0.033(2) 0.046(2) 0.0008(18) -0.002(2) 0.0048(17)
C5 0.068(3) 0.037(2) 0.050(2) -0.0088(19) -0.002(2) 0.0078(18)
C6 0.042(2) 0.042(2) 0.0327(16) 0.0114(17) 0.0012(15) -0.0041(15)
C7 0.0357(17) 0.040(2) 0.0366(18) 0.0141(16) -0.0035(15) -0.0083(16)
C8 0.046(2) 0.043(2) 0.056(2) 0.0089(18) -0.0022(19) -0.008(2)
C9 0.041(2) 0.062(3) 0.056(2) 0.010(2) -0.011(2) -0.023(2)
C10 0.047(2) 0.067(3) 0.044(2) 0.014(2) -0.0108(18) -0.009(2)
C11 0.054(3) 0.057(2) 0.043(2) 0.011(2) 0.001(2) 0.0016(18)
C12 0.049(2) 0.0336(18) 0.0334(17) 0.0095(15) 0.0007(16) -0.0012(15)
C13 0.040(2) 0.038(2) 0.0343(17) 0.0016(16) 0.0017(16) 0.0028(15)
C14 0.045(2) 0.0354(19) 0.0344(17) 0.0032(16) 0.0055(17) 0.0012(15)
C15 0.055(2) 0.0344(18) 0.046(2) -0.0066(18) -0.003(2) 0.0022(17)
C16 0.060(3) 0.038(2) 0.049(2) 0.011(2) 0.006(2) 0.0115(17)
C17 0.052(3) 0.053(2) 0.051(2) 0.010(2) -0.007(2) 0.0112(19)
C18 0.046(3) 0.047(2) 0.043(2) 0.0036(18) -0.0051(18) 0.0025(17)
C19 0.0367(18) 0.0397(19) 0.0392(17) -0.0019(17) -0.0026(14) -0.0055(18)

loop_
_atom_type_symbol
_atom_type_description
_atom_type_scat_dispersion_real
_atom_type_scat_dispersion_imag
_atom_type_scat_source
C C 0.0033 0.0016 'International Tables Vol C Tables 4.2.6.8 and 6.1.1.4'
H H 0.0000 0.0000 'International Tables Vol C Tables 4.2.6.8 and 6.1.1.4'
N N 0.0061 0.0033 'International Tables Vol C Tables 4.2.6.8 and 6.1.1.4'
O O 0.0106 0.0060 'International Tables Vol C Tables 4.2.6.8 and 6.1.1.4'
Zn Zn 0.2839 1.4301 'International Tables Vol C Tables 4.2.6.8 and 6.1.1.4'

loop_
_geom_angle_atom_site_label_1
_geom_angle_atom_site_label_2
_geom_angle_atom_site_label_3
_geom_angle_site_symmetry_1
_geom_angle_site_symmetry_3
_geom_angle
_geom_angle_publ_flag
O1 Zn1 O2 . . 84.43(12) ?
O1 Zn1 N2 . . 178.96(12) ?
O2 Zn1 N2 . . 94.64(12) ?
O1 Zn1 N3 . . 94.99(13) ?
O2 Zn1 N3 . . 178.58(12) ?
N2 Zn1 N3 . . 85.95(13) ?
C7 O1 Zn1 . . 128.0(3) ?
C14 O2 Zn1 . . 128.6(2) ?
C5 N1 C1 . . 120.4(4) ?
C19 N2 C2 . . 122.3(3) ?
C19 N2 Zn1 . . 124.9(3) ?
C2 N2 Zn1 . . 112.7(2) ?
C12 N3 C3 . . 120.7(3) ?
C12 N3 Zn1 . . 125.4(3) ?
C3 N3 Zn1 . . 113.7(2) ?
C2 C1 N1 . . 119.7(4) ?
C2 C1 H1 . . 120.2 ?
N1 C1 H1 . . 120.2 ?
C1 C2 C3 . . 119.7(4) ?
C1 C2 N2 . . 126.2(4) ?
C3 C2 N2 . . 114.1(3) ?
C4 C3 C2 . . 120.4(4) ?
C4 C3 N3 . . 126.3(4) ?
C2 C3 N3 . . 113.3(3) ?
C5 C4 C3 . . 118.9(4) ?
C5 C4 H4 . . 120.5 ?
C3 C4 H4 . . 120.5 ?
N1 C5 C4 . . 120.8(4) ?
N1 C5 H5 . . 119.6 ?
C4 C5 H5 . . 119.6 ?
C12 C6 C11 . . 119.0(4) ?
C12 C6 C7 . . 121.9(3) ?
C11 C6 C7 . . 119.2(4) ?
O1 C7 C8 . . 118.1(4) ?
O1 C7 C6 . . 123.5(3) ?
C8 C7 C6 . . 118.4(3) ?
C9 C8 C7 . . 119.4(4) ?
C9 C8 H8 . . 120.3 ?
C7 C8 H8 . . 120.3 ?
C10 C9 C8 . . 122.6(4) ?
C10 C9 H9 . . 118.7 ?
C8 C9 H9 . . 118.7 ?
C11 C10 C9 . . 119.3(4) ?
C11 C10 H10 . . 120.3 ?
C9 C10 H10 . . 120.3 ?
C10 C11 C6 . . 121.0(4) ?
C10 C11 H11 . . 119.5 ?
C6 C11 H11 . . 119.5 ?
N3 C12 C6 . . 125.6(3) ?
N3 C12 H12 . . 117.2 ?
C6 C12 H12 . . 117.2 ?
C18 C13 C14 . . 119.4(3) ?
C18 C13 C19 . . 119.8(4) ?
C14 C13 C19 . . 120.8(3) ?
O2 C14 C13 . . 123.9(3) ?
O2 C14 C15 . . 119.7(4) ?
C13 C14 C15 . . 116.4(3) ?
C16 C15 C14 . . 122.5(4) ?
C16 C15 H15 . . 118.7 ?
C14 C15 H15 . . 118.7 ?
C15 C16 C17 . . 120.0(4) ?
C15 C16 H16 . . 120.0 ?
C17 C16 H16 . . 120.0 ?
C18 C17 C16 . . 119.6(4) ?
C18 C17 H17 . . 120.2 ?
C16 C17 H17 . . 120.2 ?
C17 C18 C13 . . 122.1(4) ?
C17 C18 H18 . . 119.0 ?
C13 C18 H18 . . 119.0 ?
N2 C19 C13 . . 126.8(4) ?
N2 C19 H19 . . 116.6 ?
C13 C19 H19 . . 116.6 ?

loop_
_geom_bond_atom_site_label_1
_geom_bond_atom_site_label_2
_geom_bond_site_symmetry_2
_geom_bond_distance
_geom_bond_publ_flag
Zn1 O1 . 1.813(3) ?
Zn1 O2 . 1.843(2) ?
Zn1 N2 . 1.846(3) ?
Zn1 N3 . 1.858(3) ?
O1 C7 . 1.306(4) ?
O2 C14 . 1.273(5) ?
N1 C5 . 1.367(6) ?
N1 C1 . 1.391(6) ?
N2 C19 . 1.294(5) ?
N2 C2 . 1.419(5) ?
N3 C12 . 1.304(4) ?
N3 C3 . 1.396(5) ?
C1 C2 . 1.372(6) ?
C1 H1 . 0.9300 ?
C2 C3 . 1.393(5) ?
C3 C4 . 1.387(5) ?
C4 C5 . 1.380(7) ?
C4 H4 . 0.9300 ?
C5 H5 . 0.9300 ?
C6 C12 . 1.391(6) ?
C6 C11 . 1.412(5) ?
C6 C7 . 1.421(6) ?
C7 C8 . 1.393(6) ?
C8 C9 . 1.385(6) ?
C8 H8 . 0.9300 ?
C9 C10 . 1.361(7) ?
C9 H9 . 0.9300 ?
C10 C11 . 1.354(7) ?
C10 H10 . 0.9300 ?
C11 H11 . 0.9300 ?
C12 H12 . 0.9300 ?
C13 C18 . 1.397(5) ?
C13 C14 . 1.406(6) ?
C13 C19 . 1.416(6) ?
C14 C15 . 1.417(5) ?
C15 C16 . 1.355(6) ?
C15 H15 . 0.9300 ?
C16 C17 . 1.376(6) ?
C16 H16 . 0.9300 ?
C17 C18 . 1.351(6) ?
C17 H17 . 0.9300 ?
C18 H18 . 0.9300 ?
C19 H19 . 0.9300 ?
